data_7058985
loop_
_publ_author_name
'Wang, Qi'
'Liu, Da Jun'
'Cui, Li Li'
'Hu, Xiao-Li'
'Wang, Xin-Long'
'Su, Zhong-Min'

_publ_section_title
;
 A 3D pillared-layer metal--organic framework with fluorescence property
 for detection of nitroaromatic explosives
;
_journal_issue 2
_journal_name_full 'New Journal of Chemistry'
_journal_page_first 963
_journal_paper_doi 10.1039/C8NJ05276J
_journal_volume 43
_journal_year 2019
_chemical_formula_moiety '0.13(C400 H224 Cd24 N16 O128)'
_chemical_formula_sum 'C50 H28 Cd3 N2 O16'
_chemical_formula_weight 1249.94
_space_group_crystal_system orthorhombic
_space_group_IT_number 64
_space_group_name_Hall '-C 2ac 2'
_space_group_name_H-M_alt 'C m c e'
_atom_sites_solution_hydrogens geom
_audit_creation_date 2018-11-08
_audit_creation_method
;
Olex2 1.2-beta
(compiled 2018.05.29 svn.r3508 for OlexSys, GUI svn.r5506)
;
_audit_update_record
;
2018-11-13 deposited with the CCDC.
2018-11-15 downloaded from the CCDC.
;
_cell_angle_alpha 90
_cell_angle_beta 90
_cell_angle_gamma 90
_cell_formula_units_Z 8
_cell_length_a 35.4231(18)
_cell_length_b 27.2363(18)
_cell_length_c 23.8741(13)
_cell_measurement_reflns_used 65424
_cell_measurement_temperature 293(2)
_cell_measurement_theta_max 25.127
_cell_measurement_theta_min 1.628
_cell_volume 23034(2)
_computing_cell_refinement 'SAINT+ Ver. 2016.5-0 (Bruker-AXS, 2016)'
_computing_data_collection 'APEX3 Ver. 2016.5-0 (Bruker-AXS, 2016)'
_computing_data_reduction 'SAINT+ Ver. 2016.5-0 (Bruker-AXS, 2016)'
_computing_molecular_graphics 'Olex2 (Dolomanov et al., 2009)'
_computing_publication_material 'Olex2 (Dolomanov et al., 2009)'
_computing_structure_refinement 'ShelXL (Sheldrick, 2015)'
_computing_structure_solution 'XT (Sheldrick, 2015a)'
_diffrn_ambient_temperature 293(2)
_diffrn_detector 'charge-coupled device (CCD) area detector'
_diffrn_detector_area_resol_mean 7.9
_diffrn_detector_type 'Bruker APEX II'
_diffrn_measured_fraction_theta_full 0.993
_diffrn_measured_fraction_theta_max 0.993
_diffrn_measurement_device 'three-circle diffractometer'
_diffrn_measurement_device_type 'Bruker APEX II Quazar'
_diffrn_measurement_method '0.5\% \w and 0.5\% \f scans'
_diffrn_radiation_collimation 'focusing mirrors'
_diffrn_radiation_detector 'Bruker APEX II'
_diffrn_radiation_monochromator 'mirror optics'
_diffrn_radiation_probe x-ray
_diffrn_radiation_type MoK\a
_diffrn_radiation_wavelength 0.71073
_diffrn_reflns_av_R_equivalents 0.0584
_diffrn_reflns_av_unetI/netI 0.0409
_diffrn_reflns_Laue_measured_fraction_full 0.993
_diffrn_reflns_Laue_measured_fraction_max 0.993
_diffrn_reflns_limit_h_max 42
_diffrn_reflns_limit_h_min -41
_diffrn_reflns_limit_k_max 22
_diffrn_reflns_limit_k_min -32
_diffrn_reflns_limit_l_max 28
_diffrn_reflns_limit_l_min -28
_diffrn_reflns_number 65377
_diffrn_reflns_point_group_measured_fraction_full 0.993
_diffrn_reflns_point_group_measured_fraction_max 0.993
_diffrn_reflns_theta_full 25.144
_diffrn_reflns_theta_max 25.144
_diffrn_reflns_theta_min 1.706
_diffrn_source 'microfocus sealed X-ray tube'
_diffrn_source_type 'Incoatec I\ms'
_exptl_absorpt_coefficient_mu 0.580
_exptl_absorpt_correction_T_max 0.87
_exptl_absorpt_correction_T_min 0.86
_exptl_absorpt_correction_type multi-scan
_exptl_absorpt_process_details 'SADABS-2016/2 (Krause et al., 2015) was used for absorption correction.'
_exptl_crystal_colour yellow
_exptl_crystal_colour_primary yellow
_exptl_crystal_density_diffrn 0.721
_exptl_crystal_density_method 'not measured'
_exptl_crystal_description block
_exptl_crystal_F_000 4912
_exptl_crystal_size_max 0.24
_exptl_crystal_size_mid 0.22
_exptl_crystal_size_min 0.2
_refine_diff_density_max 0.895
_refine_diff_density_min -0.964
_refine_diff_density_rms 0.070
_refine_ls_extinction_method none
_refine_ls_goodness_of_fit_ref 1.015
_refine_ls_hydrogen_treatment constr
_refine_ls_matrix_type full
_refine_ls_number_parameters 321
_refine_ls_number_reflns 10437
_refine_ls_number_restraints 0
_refine_ls_restrained_S_all 1.015
_refine_ls_R_factor_all 0.0688
_refine_ls_R_factor_gt 0.0389
_refine_ls_shift/su_max 0.001
_refine_ls_shift/su_mean 0.000
_refine_ls_structure_factor_coef Fsqd
_refine_ls_weighting_details 'w=1/[\s^2^(Fo^2^)+(0.0781P)^2^] where P=(Fo^2^+2Fc^2^)/3'
_refine_ls_weighting_scheme calc
_refine_ls_wR_factor_gt 0.1129
_refine_ls_wR_factor_ref 0.1293
_reflns_Friedel_coverage 0.000
_reflns_number_gt 6782
_reflns_number_total 10437
_reflns_threshold_expression 'I > 2\s(I)'
_cod_data_source_file c8nj05276j2.cif
_cod_data_source_block 1
_cod_original_sg_symbol_Hall '-C 2bc 2'
_cod_database_code 7058985
_shelx_shelxl_version_number 2017/1
_shelx_space_group_comment
;
The symmetry employed for this shelxl refinement is uniquely defined
by the following loop, which should always be used as a source of
symmetry information in preference to the above space-group names.
They are only intended as comments.
;
_shelx_estimated_absorpt_t_max 0.893
_shelx_estimated_absorpt_t_min 0.873
_olex2_refinement_description
;
1. Fixed Uiso
 At 1.2 times of:
  All C(H) groups
2.a Aromatic/amide H refined with riding coordinates:
 C19(H19), C13(H13), C21(H21), C14(H14), C7(H7), C3(H3), C17(H17), C10(H10),
 C11(H11), C4(H4), C16(H16), C6(H6), C26(H26), C25(H25)
;
_olex2_submission_special_instructions 'No special instructions were received'

loop_
_space_group_symop_operation_xyz
'x, y, z'
'-x, -y+1/2, z+1/2'
'x, -y, -z'
'-x+1/2, y, -z+1/2'
'x+1/2, y+1/2, z'
'-x+1/2, -y+1, z+1/2'
'x+1/2, -y+1/2, -z'
'-x+1, y+1/2, -z+1/2'
'-x, -y, -z'
'x, y-1/2, -z-1/2'
'-x, y, z'
'x-1/2, -y, z-1/2'
'-x+1/2, -y+1/2, -z'
'x+1/2, y, -z-1/2'
'-x+1/2, y+1/2, z'
'x, -y+1/2, z-1/2'

loop_
_atom_site_label
_atom_site_type_symbol
_atom_site_fract_x
_atom_site_fract_y
_atom_site_fract_z
_atom_site_U_iso_or_equiv
_atom_site_adp_type
_atom_site_occupancy
_atom_site_site_symmetry_order
_atom_site_calc_flag
_atom_site_refinement_flags_posn
_atom_site_refinement_flags_adp
_atom_site_refinement_flags_occupancy
Cd1 Cd 0.15763(2) 0.11298(2) 0.20645(2) 0.04216(10) Uani 1 1 d . . .
Cd2 Cd 0.250000 0.13449(2) 0.250000 0.04443(12) Uani 1 2 d S T P
O2 O 0.18957(7) 0.13379(10) 0.28568(9) 0.0525(7) Uani 1 1 d . . .
C1 C 0.20202(12) 0.20412(14) 0.16404(16) 0.0554(10) Uani 1 1 d . . .
O1 O 0.15680(8) 0.06701(13) 0.30040(11) 0.0749(9) Uani 1 1 d . . .
N1 N 0.21431(13) 0.11245(12) 0.54883(13) 0.0787(12) Uani 1 1 d . . .
C2 C 0.20495(11) 0.25227(14) 0.13363(15) 0.0545(10) Uani 1 1 d . . .
O5 O 0.18108(9) 0.05708(11) 0.14889(13) 0.0774(9) Uani 1 1 d . . .
O3 O 0.17208(9) 0.18056(10) 0.15965(12) 0.0720(8) Uani 1 1 d . . .
C9 C 0.18813(11) 0.10316(14) 0.37887(14) 0.0506(9) Uani 1 1 d . . .
C18 C 0.26631(11) -0.00613(13) 0.63064(14) 0.0490(9) Uani 1 1 d . . .
C19 C 0.23571(12) 0.01677(15) 0.65362(16) 0.0647(11) Uani 1 1 d . . .
H19 H 0.226480 0.005883 0.687904 0.078 Uiso 1 1 calc R . .
C12 C 0.20551(14) 0.10915(14) 0.49231(16) 0.0627(12) Uani 1 1 d . . .
C5 C 0.21139(14) 0.34204(14) 0.07766(15) 0.0657(12) Uani 1 1 d . . .
C8 C 0.17670(11) 0.10029(17) 0.31806(15) 0.0526(10) Uani 1 1 d . . .
C13 C 0.21482(13) 0.14712(16) 0.45460(17) 0.0689(12) Uani 1 1 d . . .
H13 H 0.227125 0.175036 0.467628 0.083 Uiso 1 1 calc R . .
C21 C 0.21817(13) 0.05556(16) 0.62732(17) 0.0712(12) Uani 1 1 d . . .
H21 H 0.197378 0.070660 0.643740 0.085 Uiso 1 1 calc R . .
C14 C 0.20597(12) 0.14326(14) 0.39936(15) 0.0576(10) Uani 1 1 d . . .
H14 H 0.212314 0.168711 0.375147 0.069 Uiso 1 1 calc R . .
C7 C 0.23574(12) 0.28317(16) 0.14187(18) 0.0714(13) Uani 1 1 d . . .
H7 H 0.254648 0.273632 0.166615 0.086 Uiso 1 1 calc R . .
C3 C 0.17761(13) 0.26768(16) 0.09679(18) 0.0736(13) Uani 1 1 d . . .
H3 H 0.156687 0.247832 0.090368 0.088 Uiso 1 1 calc R . .
C15 C 0.23176(14) 0.07190(14) 0.57620(16) 0.0664(12) Uani 1 1 d . . .
C17 C 0.27934(13) 0.00964(15) 0.57991(16) 0.0675(12) Uani 1 1 d . . .
H17 H 0.300063 -0.005678 0.563601 0.081 Uiso 1 1 calc R . .
C10 C 0.17862(12) 0.06520(14) 0.41476(15) 0.0613(11) Uani 1 1 d . . .
H10 H 0.166377 0.037435 0.401186 0.074 Uiso 1 1 calc R . .
C11 C 0.18758(14) 0.06900(14) 0.47133(16) 0.0696(12) Uani 1 1 d . . .
H11 H 0.181142 0.043481 0.495379 0.083 Uiso 1 1 calc R . .
C4 C 0.18053(14) 0.31184(16) 0.06921(17) 0.0806(15) Uani 1 1 d . . .
H4 H 0.161559 0.321495 0.044626 0.097 Uiso 1 1 calc R . .
C16 C 0.26156(14) 0.04902(16) 0.55212(17) 0.0783(14) Uani 1 1 d . . .
H16 H 0.270280 0.059260 0.517288 0.094 Uiso 1 1 calc R . .
C6 C 0.23899(14) 0.32684(16) 0.11482(19) 0.0803(14) Uani 1 1 d . . .
H6 H 0.259914 0.346660 0.121332 0.096 Uiso 1 1 calc R . .
O4 O 0.23004(9) 0.19157(11) 0.19232(12) 0.0763(9) Uani 1 1 d . . .
O6 O 0.23283(10) 0.07068(11) 0.19591(14) 0.0871(10) Uani 1 1 d . . .
C22 C 0.21412(13) 0.04819(14) 0.15971(17) 0.0567(10) Uani 1 1 d . . .
C23 C 0.08201(15) 0.1175(2) 0.2070(3) 0.0861(17) Uani 1 1 d . . .
O8 O 0.09870(10) 0.14684(19) 0.2365(2) 0.1263(16) Uani 1 1 d . . .
C24 C 0.04060(13) 0.1187(2) 0.2068(2) 0.100(2) Uani 1 1 d . . .
O7 O 0.09857(10) 0.0878(2) 0.1807(2) 0.1388(18) Uani 1 1 d . . .
C26 C 0.02023(17) 0.1482(3) 0.2373(4) 0.159(3) Uani 1 1 d . . .
H26 H 0.032619 0.170459 0.260367 0.191 Uiso 1 1 calc R . .
C25 C 0.02031(17) 0.0860(4) 0.1792(4) 0.194(4) Uani 1 1 d . . .
H25 H 0.032843 0.061848 0.158850 0.233 Uiso 1 1 calc R . .

loop_
_atom_site_aniso_label
_atom_site_aniso_U_11
_atom_site_aniso_U_22
_atom_site_aniso_U_33
_atom_site_aniso_U_23
_atom_site_aniso_U_13
_atom_site_aniso_U_12
Cd1 0.03477(15) 0.04700(17) 0.04472(17) -0.00052(12) -0.00274(11) -0.00273(12)
Cd2 0.0430(2) 0.0430(2) 0.0473(2) 0.000 -0.00663(17) 0.000
O2 0.0473(15) 0.0724(18) 0.0378(14) 0.0025(13) 0.0006(11) 0.0128(14)
C1 0.074(3) 0.042(2) 0.050(2) 0.0053(19) 0.002(2) 0.007(2)
O1 0.077(2) 0.098(2) 0.0496(17) -0.0104(16) -0.0086(14) -0.0228(18)
N1 0.147(4) 0.048(2) 0.0418(18) -0.0118(16) -0.033(2) 0.036(2)
C2 0.067(3) 0.051(2) 0.046(2) 0.0118(18) -0.0070(19) 0.003(2)
O5 0.067(2) 0.076(2) 0.089(2) -0.0238(17) 0.0079(17) 0.0141(17)
O3 0.0793(19) 0.0575(18) 0.079(2) 0.0212(16) -0.0112(17) -0.0154(16)
C9 0.051(2) 0.063(3) 0.038(2) -0.0044(18) 0.0017(17) 0.0096(19)
C18 0.062(2) 0.041(2) 0.044(2) 0.0068(17) -0.0094(18) -0.0092(19)
C19 0.080(3) 0.063(3) 0.051(2) 0.013(2) 0.007(2) 0.009(2)
C12 0.102(3) 0.043(2) 0.043(2) -0.0065(19) -0.013(2) 0.021(2)
C5 0.104(3) 0.048(2) 0.045(2) 0.0071(19) -0.021(2) -0.020(2)
C8 0.049(2) 0.071(3) 0.038(2) -0.005(2) 0.0031(18) 0.008(2)
C13 0.093(3) 0.052(3) 0.062(3) -0.015(2) -0.014(2) 0.000(2)
C21 0.091(3) 0.065(3) 0.058(3) -0.004(2) 0.000(2) 0.018(3)
C14 0.085(3) 0.046(2) 0.042(2) -0.0028(18) -0.007(2) -0.007(2)
C7 0.073(3) 0.062(3) 0.079(3) 0.022(2) -0.033(2) -0.012(2)
C3 0.079(3) 0.064(3) 0.079(3) 0.019(2) -0.029(2) -0.021(2)
C15 0.114(4) 0.042(2) 0.043(2) -0.0106(19) -0.014(2) 0.018(2)
C17 0.089(3) 0.061(3) 0.053(2) 0.005(2) 0.007(2) 0.019(2)
C10 0.088(3) 0.049(2) 0.047(2) -0.0050(19) -0.002(2) -0.008(2)
C11 0.123(4) 0.040(2) 0.045(2) -0.0002(19) -0.002(2) 0.005(2)
C4 0.105(4) 0.064(3) 0.073(3) 0.029(2) -0.049(3) -0.020(3)
C16 0.130(4) 0.062(3) 0.043(2) 0.013(2) 0.014(2) 0.023(3)
C6 0.096(3) 0.065(3) 0.080(3) 0.022(3) -0.032(3) -0.033(3)
O4 0.077(2) 0.068(2) 0.084(2) 0.0371(17) -0.0084(17) 0.0080(17)
O6 0.105(3) 0.065(2) 0.091(2) -0.0384(19) 0.006(2) -0.0062(19)
C22 0.080(3) 0.040(2) 0.050(2) -0.0031(19) 0.022(2) -0.008(2)
C23 0.041(3) 0.109(5) 0.108(4) 0.006(4) 0.003(3) 0.006(3)
O8 0.043(2) 0.160(4) 0.176(4) -0.014(4) -0.011(2) -0.003(2)
C24 0.023(2) 0.148(6) 0.128(5) -0.023(4) 0.001(3) -0.010(3)
O7 0.044(2) 0.193(5) 0.179(4) -0.065(4) -0.002(2) 0.004(3)
C26 0.052(3) 0.217(9) 0.208(8) -0.077(7) 0.000(4) -0.005(4)
C25 0.055(3) 0.259(10) 0.268(10) -0.127(9) 0.011(5) 0.000(5)

loop_
_atom_type_symbol
_atom_type_description
_atom_type_scat_dispersion_real
_atom_type_scat_dispersion_imag
_atom_type_scat_source
C C 0.0033 0.0016 'International Tables Vol C Tables 4.2.6.8 and 6.1.1.4'
H H 0.0000 0.0000 'International Tables Vol C Tables 4.2.6.8 and 6.1.1.4'
Cd Cd -0.8075 1.2024 'International Tables Vol C Tables 4.2.6.8 and 6.1.1.4'
N N 0.0061 0.0033 'International Tables Vol C Tables 4.2.6.8 and 6.1.1.4'
O O 0.0106 0.0060 'International Tables Vol C Tables 4.2.6.8 and 6.1.1.4'

loop_
_geom_angle_atom_site_label_1
_geom_angle_atom_site_label_2
_geom_angle_atom_site_label_3
_geom_angle
_geom_angle_site_symmetry_1
_geom_angle_site_symmetry_3
O2 Cd1 O1 53.23(9) . .
O2 Cd1 O8 95.08(13) . .
O2 Cd1 O7 138.90(14) . .
O5 Cd1 O2 120.07(11) . .
O5 Cd1 O1 102.19(11) . .
O5 Cd1 O3 99.90(12) . .
O5 Cd1 O8 141.16(14) . .
O5 Cd1 O7 88.27(15) . .
O3 Cd1 O2 95.60(10) . .
O3 Cd1 O1 148.08(11) . .
O3 Cd1 O8 91.87(15) . .
O3 Cd1 O7 108.97(17) . .
O8 Cd1 O1 85.18(14) . .
O7 Cd1 O1 94.50(16) . .
O7 Cd1 O8 52.97(16) . .
O2 Cd2 O2 179.05(14) . 4
O4 Cd2 O2 94.20(10) 4 .
O4 Cd2 O2 94.20(10) . 4
O4 Cd2 O2 86.47(10) . .
O4 Cd2 O2 86.47(10) 4 4
O4 Cd2 O4 89.75(17) 4 .
O4 Cd2 O6 174.37(12) 4 .
O4 Cd2 O6 174.37(12) . 4
O4 Cd2 O6 95.74(13) 4 4
O4 Cd2 O6 95.74(13) . .
O6 Cd2 O2 91.87(11) 4 .
O6 Cd2 O2 87.40(11) . .
O6 Cd2 O2 87.40(11) 4 4
O6 Cd2 O2 91.87(11) . 4
O6 Cd2 O6 78.80(18) . 4
Cd1 O2 Cd2 99.01(9) . .
C8 O2 Cd1 98.5(2) . .
C8 O2 Cd2 124.1(2) . .
O3 C1 C2 117.9(4) . .
O3 C1 O4 125.6(4) . .
O4 C1 C2 116.4(4) . .
C8 O1 Cd1 86.2(2) . .
C12 N1 C5 120.7(3) . 16_556
C12 N1 C15 119.6(3) . .
C5 N1 C15 119.0(3) 16_556 .
C7 C2 C1 120.9(3) . .
C3 C2 C1 121.8(4) . .
C3 C2 C7 117.3(4) . .
C22 O5 Cd1 111.4(3) . .
C1 O3 Cd1 125.7(3) . .
C14 C9 C8 121.0(4) . .
C14 C9 C10 119.5(3) . .
C10 C9 C8 119.4(4) . .
C19 C18 C22 121.8(4) . 6_545
C17 C18 C19 118.7(4) . .
C17 C18 C22 119.5(4) . 6_545
C18 C19 H19 119.2 . .
C18 C19 C21 121.7(4) . .
C21 C19 H19 119.2 . .
N1 C12 C13 121.4(4) . .
C11 C12 N1 121.0(4) . .
C11 C12 C13 117.6(3) . .
C4 C5 N1 120.4(4) . 16
C4 C5 C6 118.3(4) . .
C6 C5 N1 121.3(4) . 16
O2 C8 C9 116.6(4) . .
O1 C8 O2 121.7(3) . .
O1 C8 C9 121.6(4) . .
C12 C13 H13 119.7 . .
C14 C13 C12 120.6(4) . .
C14 C13 H13 119.7 . .
C19 C21 H21 120.3 . .
C19 C21 C15 119.4(4) . .
C15 C21 H21 120.3 . .
C9 C14 C13 121.4(4) . .
C9 C14 H14 119.3 . .
C13 C14 H14 119.3 . .
C2 C7 H7 119.0 . .
C6 C7 C2 121.9(4) . .
C6 C7 H7 119.0 . .
C2 C3 H3 119.3 . .
C2 C3 C4 121.4(4) . .
C4 C3 H3 119.3 . .
C21 C15 N1 120.2(4) . .
C16 C15 N1 120.0(4) . .
C16 C15 C21 119.8(4) . .
C18 C17 H17 119.8 . .
C18 C17 C16 120.4(4) . .
C16 C17 H17 119.8 . .
C9 C10 H10 120.3 . .
C9 C10 C11 119.3(4) . .
C11 C10 H10 120.3 . .
C12 C11 C10 121.6(4) . .
C12 C11 H11 119.2 . .
C10 C11 H11 119.2 . .
C5 C4 H4 119.7 . .
C3 C4 C5 120.7(4) . .
C3 C4 H4 119.7 . .
C15 C16 C17 119.9(4) . .
C15 C16 H16 120.0 . .
C17 C16 H16 120.0 . .
C5 C6 H6 119.8 . .
C7 C6 C5 120.5(4) . .
C7 C6 H6 119.8 . .
C1 O4 Cd2 142.2(3) . .
C22 O6 Cd2 156.9(3) . .
O5 C22 C18 119.5(4) . 6_544
O5 C22 O6 123.8(4) . .
O6 C22 C18 116.6(4) . 6_544
O8 C23 Cd1 63.1(3) . .
O8 C23 C24 118.2(6) . .
C24 C23 Cd1 178.6(5) . .
O7 C23 Cd1 58.0(3) . .
O7 C23 O8 121.1(5) . .
O7 C23 C24 120.7(6) . .
C23 O8 Cd1 89.9(4) . .
C26 C24 C23 124.5(6) . .
C26 C24 C25 113.2(5) . .
C25 C24 C23 122.0(6) . .
C23 O7 Cd1 96.1(4) . .
C24 C26 C26 123.7(4) . 11
C24 C26 H26 118.2 . .
C26 C26 H26 118.2 11 .
C24 C25 C25 123.0(4) . 11
C24 C25 H25 118.5 . .
C25 C25 H25 118.5 11 .

loop_
_geom_bond_atom_site_label_1
_geom_bond_atom_site_label_2
_geom_bond_distance
_geom_bond_site_symmetry_2
Cd1 O2 2.276(2) .
Cd1 O1 2.569(3) .
Cd1 O5 2.213(3) .
Cd1 O3 2.213(3) .
Cd1 O8 2.392(4) .
Cd1 O7 2.286(4) .
Cd2 O2 2.304(3) .
Cd2 O2 2.304(3) 4
Cd2 O4 2.194(3) .
Cd2 O4 2.194(3) 4
Cd2 O6 2.249(3) 4
Cd2 O6 2.249(3) .
O2 C8 1.280(5) .
C1 C2 1.503(5) .
C1 O3 1.244(4) .
C1 O4 1.248(4) .
O1 C8 1.223(5) .
N1 C12 1.388(5) .
N1 C5 1.422(5) 16_556
N1 C15 1.424(5) .
C2 C7 1.392(5) .
C2 C3 1.374(5) .
O5 C22 1.223(5) .
C9 C8 1.509(5) .
C9 C14 1.353(5) .
C9 C10 1.385(5) .
C18 C19 1.366(5) .
C18 C17 1.365(5) .
C18 C22 1.508(5) 6_545
C19 H19 0.9300 .
C19 C21 1.377(5) .
C12 C13 1.410(6) .
C12 C11 1.360(5) .
C5 C4 1.383(6) .
C5 C6 1.384(6) .
C13 H13 0.9300 .
C13 C14 1.360(5) .
C21 H21 0.9300 .
C21 C15 1.385(6) .
C14 H14 0.9300 .
C7 H7 0.9300 .
C7 C6 1.358(5) .
C3 H3 0.9300 .
C3 C4 1.375(5) .
C15 C16 1.354(6) .
C17 H17 0.9300 .
C17 C16 1.410(5) .
C10 H10 0.9300 .
C10 C11 1.391(5) .
C11 H11 0.9300 .
C4 H4 0.9300 .
C16 H16 0.9300 .
C6 H6 0.9300 .
O6 C22 1.250(5) .
C23 O8 1.218(6) .
C23 C24 1.467(7) .
C23 O7 1.181(6) .
C24 C26 1.302(8) .
C24 C25 1.321(9) .
C26 C26 1.433(12) 11
C26 H26 0.9300 .
C25 C25 1.439(12) 11
C25 H25 0.9300 .

loop_
_geom_torsion_atom_site_label_1
_geom_torsion_atom_site_label_2
_geom_torsion_atom_site_label_3
_geom_torsion_atom_site_label_4
_geom_torsion
_geom_torsion_site_symmetry_1
_geom_torsion_site_symmetry_4
Cd1 O2 C8 O1 7.2(4) . .
Cd1 O2 C8 C9 -174.4(3) . .
Cd1 O1 C8 O2 -6.3(4) . .
Cd1 O1 C8 C9 175.3(3) . .
Cd1 O5 C22 C18 171.5(2) . 6_544
Cd1 O5 C22 O6 -5.1(5) . .
Cd2 O2 C8 O1 -99.8(4) . .
Cd2 O2 C8 C9 78.7(4) . .
Cd2 O6 C22 O5 -29.4(10) . .
Cd2 O6 C22 C18 153.9(6) . 6_544
C1 C2 C7 C6 180.0(4) . .
C1 C2 C3 C4 179.9(4) . .
N1 C12 C13 C14 -180.0(4) . .
N1 C12 C11 C10 -179.9(4) . .
N1 C5 C4 C3 179.7(4) 16 .
N1 C5 C6 C7 -179.8(4) 16 .
N1 C15 C16 C17 178.5(4) . .
C2 C1 O3 Cd1 -173.2(2) . .
C2 C1 O4 Cd2 175.9(3) . .
C2 C7 C6 C5 -0.1(8) . .
C2 C3 C4 C5 0.3(8) . .
O3 C1 C2 C7 172.4(4) . .
O3 C1 C2 C3 -7.5(6) . .
O3 C1 O4 Cd2 -3.1(7) . .
C9 C10 C11 C12 -0.1(7) . .
C18 C19 C21 C15 0.1(7) . .
C18 C17 C16 C15 1.1(7) . .
C19 C18 C17 C16 0.4(6) . .
C19 C21 C15 N1 -179.1(4) . .
C19 C21 C15 C16 1.4(7) . .
C12 N1 C15 C21 -132.7(5) . .
C12 N1 C15 C16 46.9(7) . .
C12 C13 C14 C9 -0.1(7) . .
C5 N1 C12 C13 37.9(7) 16_556 .
C5 N1 C12 C11 -142.2(5) 16_556 .
C5 N1 C15 C21 56.6(6) 16_556 .
C5 N1 C15 C16 -123.8(5) 16_556 .
C8 C9 C14 C13 176.9(4) . .
C8 C9 C10 C11 -176.9(4) . .
C13 C12 C11 C10 0.0(7) . .
C21 C15 C16 C17 -1.9(7) . .
C14 C9 C8 O2 10.2(5) . .
C14 C9 C8 O1 -171.4(4) . .
C14 C9 C10 C11 0.1(6) . .
C7 C2 C3 C4 0.0(7) . .
C3 C2 C7 C6 -0.1(7) . .
C15 N1 C12 C13 -132.6(5) . .
C15 N1 C12 C11 47.3(7) . .
C17 C18 C19 C21 -0.9(6) . .
C10 C9 C8 O2 -172.9(4) . .
C10 C9 C8 O1 5.5(6) . .
C10 C9 C14 C13 0.0(6) . .
C11 C12 C13 C14 0.1(7) . .
C4 C5 C6 C7 0.4(7) . .
C6 C5 C4 C3 -0.5(7) . .
O4 C1 C2 C7 -6.7(6) . .
O4 C1 C2 C3 173.4(4) . .
O4 C1 O3 Cd1 5.8(6) . .
C22 C18 C19 C21 179.2(4) 6_545 .
C22 C18 C17 C16 -179.8(4) 6_545 .
C23 C24 C26 C26 -178.7(4) . 11
C23 C24 C25 C25 178.9(4) . 11
O8 C23 C24 C26 -2.1(10) . .
O8 C23 C24 C25 -175.1(8) . .
O8 C23 O7 Cd1 -1.9(7) . .
C24 C23 O8 Cd1 179.5(5) . .
C24 C23 O7 Cd1 -179.5(5) . .
O7 C23 O8 Cd1 1.8(7) . .
O7 C23 C24 C26 175.5(8) . .
O7 C23 C24 C25 2.6(11) . .
C26 C24 C25 C25 5.2(9) . 11
C25 C24 C26 C26 -5.3(9) . 11
